data_1566873
loop_
_publ_author_name
'Xing, Yi'
'Li, Zhongyu'
'Baryshnikov, Glib'
'Shen, Shen'
'Ye, Danfeng'
'\%Agren, Hans'
'Zhu, Liangliang'

_publ_section_title
;
 Water Molecular Bridge-Induced Selective Dual Polarization in Crystals
 for Stable Multi-Emitter
;
_journal_name_full 'Chemical Science'
_journal_paper_doi 10.1039/D2SC00908K
_journal_year 2022
_chemical_formula_sum 'C11 H10 F N O2'
_chemical_formula_weight 207.20
_space_group_crystal_system monoclinic
_space_group_IT_number 14
_space_group_name_Hall '-P 2ybc'
_space_group_name_H-M_alt 'P 1 21/c 1'
_atom_sites_solution_hydrogens mixed
_audit_creation_method SHELXL-2016/6
_audit_update_record
;
2021-06-16 deposited with the CCDC.	2022-04-26 downloaded from the CCDC.
;
_cell_angle_alpha 90
_cell_angle_beta 92.630(2)
_cell_angle_gamma 90
_cell_formula_units_Z 4
_cell_length_a 13.2434(6)
_cell_length_b 3.8259(2)
_cell_length_c 19.1220(9)
_cell_measurement_reflns_used 6835
_cell_measurement_temperature 173(2)
_cell_measurement_theta_max 58.16
_cell_measurement_theta_min 4.03
_cell_volume 967.85(8)
_computing_cell_refinement 'Bruker SAINT'
_computing_data_collection 'Bruker APEX2'
_computing_data_reduction 'Bruker SAINT'
_computing_molecular_graphics 'Bruker SHELXTL'
_computing_publication_material 'Bruker SHELXTL'
_computing_structure_refinement 'SHELXL-2016/6 (Sheldrick, 2016)'
_computing_structure_solution 'SHELXT 2014/5 (Sheldrick, 2014)'
_diffrn_ambient_temperature 173(2)
_diffrn_measured_fraction_theta_full 0.996
_diffrn_measured_fraction_theta_max 0.997
_diffrn_measurement_device_type 'Bruker APEX-II CCD'
_diffrn_measurement_method '\f and \w scans'
_diffrn_radiation_type GaK\a
_diffrn_radiation_wavelength 1.34138
_diffrn_reflns_av_R_equivalents 0.0504
_diffrn_reflns_av_unetI/netI 0.0415
_diffrn_reflns_Laue_measured_fraction_full 0.996
_diffrn_reflns_Laue_measured_fraction_max 0.997
_diffrn_reflns_limit_h_max 16
_diffrn_reflns_limit_h_min -16
_diffrn_reflns_limit_k_max 4
_diffrn_reflns_limit_k_min -4
_diffrn_reflns_limit_l_max 24
_diffrn_reflns_limit_l_min -23
_diffrn_reflns_number 11220
_diffrn_reflns_point_group_measured_fraction_full 0.996
_diffrn_reflns_point_group_measured_fraction_max 0.997
_diffrn_reflns_theta_full 53.594
_diffrn_reflns_theta_max 57.995
_diffrn_reflns_theta_min 4.027
_exptl_absorpt_coefficient_mu 0.599
_exptl_absorpt_correction_T_max 0.751
_exptl_absorpt_correction_T_min 0.600
_exptl_absorpt_correction_type multi-scan
_exptl_absorpt_process_details sadabs
_exptl_crystal_colour colourless
_exptl_crystal_density_diffrn 1.422
_exptl_crystal_description block
_exptl_crystal_F_000 432
_exptl_crystal_size_max 0.150
_exptl_crystal_size_mid 0.120
_exptl_crystal_size_min 0.070
_refine_diff_density_max 0.266
_refine_diff_density_min -0.223
_refine_diff_density_rms 0.052
_refine_ls_extinction_method none
_refine_ls_goodness_of_fit_ref 1.054
_refine_ls_hydrogen_treatment mixed
_refine_ls_matrix_type full
_refine_ls_number_parameters 148
_refine_ls_number_reflns 2043
_refine_ls_number_restraints 0
_refine_ls_restrained_S_all 1.054
_refine_ls_R_factor_all 0.0413
_refine_ls_R_factor_gt 0.0379
_refine_ls_shift/su_max 0.000
_refine_ls_shift/su_mean 0.000
_refine_ls_structure_factor_coef Fsqd
_refine_ls_weighting_details 'w=1/[\s^2^(Fo^2^)+(0.0634P)^2^+0.2110P] where P=(Fo^2^+2Fc^2^)/3'
_refine_ls_weighting_scheme calc
_refine_ls_wR_factor_gt 0.1055
_refine_ls_wR_factor_ref 0.1095
_reflns_Friedel_coverage 0.000
_reflns_number_gt 1855
_reflns_number_total 2043
_reflns_threshold_expression 'I > 2\s(I)'
_cod_data_source_file d2sc00908k2.cif
_cod_data_source_block ga_201125a_a
_cod_original_sg_symbol_H-M 'P 21/c'
_cod_database_code 1566873
_shelx_shelxl_version_number 2016/6
_shelx_space_group_comment
; 
The symmetry employed for this shelxl refinement is uniquely defined 
by the following loop, which should always be used as a source of 
symmetry information in preference to the above space-group names. 
They are only intended as comments. 
;
_shelx_estimated_absorpt_t_min 0.916
_shelx_estimated_absorpt_t_max 0.959

loop_
_space_group_symop_operation_xyz
'x, y, z'
'-x, y+1/2, -z+1/2'
'-x, -y, -z'
'x, -y-1/2, z-1/2'

loop_
_atom_site_label
_atom_site_type_symbol
_atom_site_fract_x
_atom_site_fract_y
_atom_site_fract_z
_atom_site_U_iso_or_equiv
_atom_site_adp_type
_atom_site_occupancy
_atom_site_site_symmetry_order
_atom_site_calc_flag
_atom_site_refinement_flags_posn
_atom_site_refinement_flags_adp
_atom_site_refinement_flags_occupancy
_atom_site_disorder_assembly
_atom_site_disorder_group
F1 F 0.52455(6) 0.0066(2) 0.36035(4) 0.0402(2) Uani 1 1 d . . . . .
O1 O 0.14632(6) 0.5815(3) 0.36821(4) 0.0305(2) Uani 1 1 d . . . . .
H1 H 0.1290(15) 0.670(5) 0.3289(12) 0.057(5) Uiso 1 1 d . . . . .
O2 O 0.07296(6) 0.8698(2) 0.24961(4) 0.0286(2) Uani 1 1 d . . . . .
H2A H 0.0280(15) 1.042(5) 0.2561(10) 0.053(5) Uiso 1 1 d . . . . .
H2B H 0.1075(15) 0.920(5) 0.2126(11) 0.053(5) Uiso 1 1 d . . . . .
N1 N 0.16396(8) 0.4735(3) 0.62849(5) 0.0312(3) Uani 1 1 d . . . . .
C1 C 0.23915(8) 0.4349(3) 0.36492(6) 0.0230(3) Uani 1 1 d . . . . .
C2 C 0.28589(9) 0.3901(3) 0.30153(6) 0.0277(3) Uani 1 1 d . . . . .
H2 H 0.251214 0.458434 0.259131 0.033 Uiso 1 1 calc R U . . .
C3 C 0.38167(9) 0.2481(3) 0.29936(6) 0.0293(3) Uani 1 1 d . . . . .
H3 H 0.413172 0.218583 0.256106 0.035 Uiso 1 1 calc R U . . .
C4 C 0.43017(8) 0.1508(3) 0.36144(6) 0.0278(3) Uani 1 1 d . . . . .
C5 C 0.38685(8) 0.1900(3) 0.42494(6) 0.0257(3) Uani 1 1 d . . . . .
H5 H 0.422748 0.120608 0.466802 0.031 Uiso 1 1 calc R U . . .
C6 C 0.29002(8) 0.3319(3) 0.42780(5) 0.0220(3) Uani 1 1 d . . . . .
C7 C 0.10762(9) 0.3504(3) 0.57391(6) 0.0308(3) Uani 1 1 d . . . . .
H7 H 0.038918 0.294375 0.580863 0.037 Uiso 1 1 calc R U . . .
C8 C 0.14410(8) 0.3005(3) 0.50799(6) 0.0268(3) Uani 1 1 d . . . . .
H8 H 0.101020 0.213404 0.470892 0.032 Uiso 1 1 calc R U . . .
C9 C 0.24473(8) 0.3793(3) 0.49667(6) 0.0220(3) Uani 1 1 d . . . . .
C10 C 0.30375(9) 0.5028(3) 0.55366(6) 0.0265(3) Uani 1 1 d . . . . .
H10 H 0.373050 0.556893 0.548644 0.032 Uiso 1 1 calc R U . . .
C11 C 0.26047(10) 0.5457(3) 0.61758(6) 0.0300(3) Uani 1 1 d . . . . .
H11 H 0.301745 0.631305 0.655764 0.036 Uiso 1 1 calc R U . . .

loop_
_atom_site_aniso_label
_atom_site_aniso_U_11
_atom_site_aniso_U_22
_atom_site_aniso_U_33
_atom_site_aniso_U_23
_atom_site_aniso_U_13
_atom_site_aniso_U_12
F1 0.0248(4) 0.0551(5) 0.0410(5) -0.0088(4) 0.0055(3) 0.0064(3)
O1 0.0275(4) 0.0435(5) 0.0204(4) 0.0062(4) -0.0001(3) 0.0071(4)
O2 0.0284(4) 0.0362(5) 0.0214(4) 0.0060(3) 0.0034(3) 0.0026(4)
N1 0.0356(6) 0.0363(6) 0.0221(5) 0.0008(4) 0.0060(4) 0.0015(4)
C1 0.0234(5) 0.0247(5) 0.0209(5) 0.0004(4) 0.0003(4) -0.0028(4)
C2 0.0326(6) 0.0318(6) 0.0187(5) 0.0006(4) 0.0008(4) -0.0047(5)
C3 0.0320(6) 0.0334(6) 0.0232(6) -0.0049(5) 0.0076(4) -0.0067(5)
C4 0.0210(5) 0.0313(6) 0.0314(6) -0.0061(5) 0.0046(4) -0.0022(4)
C5 0.0243(5) 0.0289(6) 0.0237(6) -0.0005(4) -0.0012(4) -0.0009(4)
C6 0.0238(5) 0.0231(5) 0.0192(5) -0.0003(4) 0.0015(4) -0.0035(4)
C7 0.0273(6) 0.0386(7) 0.0268(6) 0.0022(5) 0.0054(4) -0.0009(5)
C8 0.0258(6) 0.0321(6) 0.0222(5) 0.0012(4) 0.0002(4) -0.0019(4)
C9 0.0256(5) 0.0216(5) 0.0188(5) 0.0025(4) 0.0009(4) 0.0017(4)
C10 0.0263(6) 0.0309(6) 0.0222(6) 0.0011(4) 0.0001(4) -0.0011(4)
C11 0.0353(6) 0.0349(6) 0.0197(6) -0.0009(5) -0.0003(4) -0.0002(5)

loop_
_atom_type_symbol
_atom_type_description
_atom_type_scat_dispersion_real
_atom_type_scat_dispersion_imag
_atom_type_scat_source
C C 0.0137 0.0067 'International Tables Vol C Tables 4.2.6.8 and 6.1.1.4'
H H 0.0000 0.0000 'International Tables Vol C Tables 4.2.6.8 and 6.1.1.4'
F F 0.0583 0.0400 'International Tables Vol C Tables 4.2.6.8 and 6.1.1.4'
N N 0.0241 0.0134 'International Tables Vol C Tables 4.2.6.8 and 6.1.1.4'
O O 0.0389 0.0241 'International Tables Vol C Tables 4.2.6.8 and 6.1.1.4'

loop_
_geom_angle_atom_site_label_1
_geom_angle_atom_site_label_2
_geom_angle_atom_site_label_3
_geom_angle
_geom_angle_site_symmetry_1
_geom_angle_site_symmetry_3
_geom_angle_publ_flag
C1 O1 H1 109.4(13) . . ?
H2A O2 H2B 108.8(18) . . ?
C11 N1 C7 117.02(10) . . ?
O1 C1 C2 122.02(10) . . ?
O1 C1 C6 118.41(10) . . ?
C2 C1 C6 119.55(10) . . ?
C3 C2 C1 121.22(11) . . ?
C3 C2 H2 119.4 . . ?
C1 C2 H2 119.4 . . ?
C4 C3 C2 118.25(10) . . ?
C4 C3 H3 120.9 . . ?
C2 C3 H3 120.9 . . ?
F1 C4 C5 118.45(11) . . ?
F1 C4 C3 119.16(10) . . ?
C5 C4 C3 122.39(11) . . ?
C4 C5 C6 119.90(10) . . ?
C4 C5 H5 120.0 . . ?
C6 C5 H5 120.0 . . ?
C5 C6 C1 118.68(10) . . ?
C5 C6 C9 119.48(10) . . ?
C1 C6 C9 121.81(10) . . ?
N1 C7 C8 123.55(11) . . ?
N1 C7 H7 118.2 . . ?
C8 C7 H7 118.2 . . ?
C7 C8 C9 119.22(11) . . ?
C7 C8 H8 120.4 . . ?
C9 C8 H8 120.4 . . ?
C8 C9 C10 117.26(10) . . ?
C8 C9 C6 122.71(10) . . ?
C10 C9 C6 120.03(10) . . ?
C11 C10 C9 119.39(11) . . ?
C11 C10 H10 120.3 . . ?
C9 C10 H10 120.3 . . ?
N1 C11 C10 123.55(11) . . ?
N1 C11 H11 118.2 . . ?
C10 C11 H11 118.2 . . ?

loop_
_geom_bond_atom_site_label_1
_geom_bond_atom_site_label_2
_geom_bond_distance
_geom_bond_site_symmetry_2
_geom_bond_publ_flag
F1 C4 1.3674(14) . ?
O1 C1 1.3553(14) . ?
O1 H1 0.85(2) . ?
O2 H2A 0.90(2) . ?
O2 H2B 0.88(2) . ?
N1 C11 1.3334(17) . ?
N1 C7 1.3403(17) . ?
C1 C2 1.3966(15) . ?
C1 C6 1.4074(15) . ?
C2 C3 1.3823(17) . ?
C2 H2 0.9500 . ?
C3 C4 1.3750(18) . ?
C3 H3 0.9500 . ?
C4 C5 1.3746(16) . ?
C5 C6 1.3959(15) . ?
C5 H5 0.9500 . ?
C6 C9 1.4830(14) . ?
C7 C8 1.3838(16) . ?
C7 H7 0.9500 . ?
C8 C9 1.3930(16) . ?
C8 H8 0.9500 . ?
C9 C10 1.3941(16) . ?
C10 C11 1.3834(16) . ?
C10 H10 0.9500 . ?
C11 H11 0.9500 . ?

loop_
_geom_hbond_atom_site_label_D
_geom_hbond_atom_site_label_H
_geom_hbond_atom_site_label_A
_geom_hbond_distance_DH
_geom_hbond_distance_HA
_geom_hbond_distance_DA
_geom_hbond_angle_DHA
_geom_hbond_site_symmetry_A
O1 H1 O2 0.85(2) 1.83(2) 2.6649(12) 171.3(19) .
O2 H2A O2 0.90(2) 1.83(2) 2.7197(12) 168.0(19) 2
O2 H2B N1 0.88(2) 1.85(2) 2.7261(13) 172.6(18) 4_575

loop_
_geom_torsion_atom_site_label_1
_geom_torsion_atom_site_label_2
_geom_torsion_atom_site_label_3
_geom_torsion_atom_site_label_4
_geom_torsion
_geom_torsion_site_symmetry_1
_geom_torsion_site_symmetry_2
_geom_torsion_site_symmetry_3
_geom_torsion_site_symmetry_4
_geom_torsion_publ_flag
O1 C1 C2 C3 178.34(11) . . . . ?
C6 C1 C2 C3 -0.40(17) . . . . ?
C1 C2 C3 C4 0.11(18) . . . . ?
C2 C3 C4 F1 179.34(10) . . . . ?
C2 C3 C4 C5 -0.03(19) . . . . ?
F1 C4 C5 C6 -179.13(10) . . . . ?
C3 C4 C5 C6 0.25(18) . . . . ?
C4 C5 C6 C1 -0.53(17) . . . . ?
C4 C5 C6 C9 -178.85(10) . . . . ?
O1 C1 C6 C5 -178.19(10) . . . . ?
C2 C1 C6 C5 0.60(16) . . . . ?
O1 C1 C6 C9 0.10(16) . . . . ?
C2 C1 C6 C9 178.89(10) . . . . ?
C11 N1 C7 C8 -0.9(2) . . . . ?
N1 C7 C8 C9 0.3(2) . . . . ?
C7 C8 C9 C10 0.61(17) . . . . ?
C7 C8 C9 C6 179.69(11) . . . . ?
C5 C6 C9 C8 -137.84(12) . . . . ?
C1 C6 C9 C8 43.89(16) . . . . ?
C5 C6 C9 C10 41.22(15) . . . . ?
C1 C6 C9 C10 -137.05(12) . . . . ?
C8 C9 C10 C11 -0.90(17) . . . . ?
C6 C9 C10 C11 179.99(10) . . . . ?
C7 N1 C11 C10 0.54(19) . . . . ?
C9 C10 C11 N1 0.34(19) . . . . ?
